data_7245683
loop_
_publ_author_name
'Arakawa, Yuki'
'Shiba, Takuma'
'Igawa, Kazunobu'
'Sasaki, Shunsuke'
'Tsuji, Hideto'

_publ_section_title
;
 4&#x2032;-Alkylseleno-4-cyanobiphenyls, nSeCB: synthesis and substituent
 effects on the phase-transition and liquid crystalline behaviors
;
_journal_name_full CrystEngComm
_journal_paper_doi 10.1039/D2CE00551D
_journal_year 2022
_chemical_absolute_configuration ad
_chemical_formula_moiety 'C14 H11 N Se'
_chemical_formula_sum 'C14 H11 N Se'
_chemical_formula_weight 272.20
_chemical_name_common 1SeCB
_space_group_crystal_system monoclinic
_space_group_IT_number 7
_space_group_name_Hall 'P -2yc'
_space_group_name_H-M_alt 'P 1 c 1'
_atom_sites_solution_hydrogens geom
_atom_sites_solution_primary dual
_audit_creation_date 2022-08-30
_audit_creation_method
;
Olex2 1.5
(compiled 2022.04.07 svn.rca3783a0 for OlexSys, GUI svn.r6498)
;
_audit_update_record
;
2022-08-30 deposited with the CCDC.	2022-10-14 downloaded from the CCDC.
;
_cell_angle_alpha 90
_cell_angle_beta 99.951(3)
_cell_angle_gamma 90
_cell_formula_units_Z 6
_cell_length_a 9.4234(3)
_cell_length_b 14.1143(4)
_cell_length_c 13.3244(4)
_cell_measurement_reflns_used 16054
_cell_measurement_temperature 100
_cell_measurement_theta_max 31.1460
_cell_measurement_theta_min 2.5720
_cell_volume 1745.55(9)
_computing_cell_refinement 'CrysAlisPro 1.171.39.46e (Rigaku OD, 2018)'
_computing_data_collection 'CrysAlisPro 1.171.39.46e (Rigaku OD, 2018)'
_computing_data_reduction 'CrysAlisPro 1.171.39.46e (Rigaku OD, 2018)'
_computing_molecular_graphics 'Olex2 1.5 (Dolomanov et al., 2009)'
_computing_publication_material 'Olex2 1.5 (Dolomanov et al., 2009)'
_computing_structure_refinement 'SHELXL 2019/2 (Sheldrick, 2015)'
_computing_structure_solution 'SHELXT  (Sheldrick, 2015)'
_diffrn_ambient_temperature 100
_diffrn_detector 'Rigaku HyPix-6000 area detector'
_diffrn_detector_area_resol_mean 10.0
_diffrn_detector_type 'HPC area detector'
_diffrn_measured_fraction_theta_full 0.999
_diffrn_measured_fraction_theta_max 0.999
_diffrn_measurement_details
;
List of Runs (angles in degrees, time in seconds):

  # Type    Start    End  Width  t~exp~   \w     \q     \k     \f   Frames
#--------------------------------------------------------------------------
  1  \w    -62.00 -36.00   0.50    0.73    --    5.00  45.00  30.00   52
  2  \w    -58.00 -20.00   0.50    0.73    --    5.00  45.00 150.00   76
  3  \w    -79.00  72.00   0.50    0.73    --  -10.00  45.00 120.00  302
  4  \w    -98.00  40.00   0.50    0.73    --  -10.00  45.00   0.00  276
  5  \w    -98.00  46.00   0.50    0.73    --  -10.00  45.00  60.00  288
;
_diffrn_measurement_device 'three-circle diffractometer'
_diffrn_measurement_device_type 'Rigaku AFC HyPix-6000'
_diffrn_measurement_method '\w scans'
_diffrn_orient_matrix_type 'CrysAlisPro convention (1999,Acta A55,543-557)'
_diffrn_orient_matrix_UB_11 -0.0383192000
_diffrn_orient_matrix_UB_12 0.0426625000
_diffrn_orient_matrix_UB_13 0.0042702000
_diffrn_orient_matrix_UB_21 -0.0605822000
_diffrn_orient_matrix_UB_22 -0.0265951000
_diffrn_orient_matrix_UB_23 0.0087553000
_diffrn_orient_matrix_UB_31 0.0263843000
_diffrn_orient_matrix_UB_32 0.0011645000
_diffrn_orient_matrix_UB_33 0.0531392000
_diffrn_radiation_monochromator 'multi-layer mirror optics'
_diffrn_radiation_probe x-ray
_diffrn_radiation_type 'Mo K\a'
_diffrn_radiation_wavelength 0.71073
_diffrn_reflns_av_R_equivalents 0.0285
_diffrn_reflns_av_unetI/netI 0.0311
_diffrn_reflns_Laue_measured_fraction_full 0.999
_diffrn_reflns_Laue_measured_fraction_max 0.999
_diffrn_reflns_limit_h_max 11
_diffrn_reflns_limit_h_min -12
_diffrn_reflns_limit_k_max 18
_diffrn_reflns_limit_k_min -18
_diffrn_reflns_limit_l_max 17
_diffrn_reflns_limit_l_min -17
_diffrn_reflns_number 26382
_diffrn_reflns_point_group_measured_fraction_full 0.928
_diffrn_reflns_point_group_measured_fraction_max 0.897
_diffrn_reflns_theta_full 25.242
_diffrn_reflns_theta_max 27.485
_diffrn_reflns_theta_min 2.626
_diffrn_source 'rotating anode X-ray generator'
_diffrn_source_type FR-E+
_exptl_absorpt_coefficient_mu 3.196
_exptl_absorpt_correction_T_max 1.00000
_exptl_absorpt_correction_T_min 0.87083
_exptl_absorpt_correction_type multi-scan
_exptl_absorpt_process_details
;
CrysAlisPro 1.171.39.46e (Rigaku Oxford Diffraction, 2018)
Empirical absorption correction using spherical harmonics,
 implemented in SCALE3 ABSPACK scaling algorithm.
;
_exptl_crystal_colour 'clear light colourless'
_exptl_crystal_colour_lustre clear
_exptl_crystal_colour_modifier light
_exptl_crystal_colour_primary colourless
_exptl_crystal_density_diffrn 1.554
_exptl_crystal_description prism
_exptl_crystal_F_000 816
_exptl_crystal_size_max 0.3
_exptl_crystal_size_mid 0.3
_exptl_crystal_size_min 0.25
_refine_diff_density_max 0.305
_refine_diff_density_min -0.400
_refine_diff_density_rms 0.059
_refine_ls_abs_structure_details
;
 Refined as an inversion twin.
;
_refine_ls_abs_structure_Flack 0.165(8)
_refine_ls_extinction_method none
_refine_ls_goodness_of_fit_ref 1.026
_refine_ls_hydrogen_treatment constr
_refine_ls_matrix_type full
_refine_ls_number_parameters 437
_refine_ls_number_reflns 7197
_refine_ls_number_restraints 2
_refine_ls_restrained_S_all 1.026
_refine_ls_R_factor_all 0.0229
_refine_ls_R_factor_gt 0.0214
_refine_ls_shift/su_max 0.001
_refine_ls_shift/su_mean 0.000
_refine_ls_structure_factor_coef Fsqd
_refine_ls_weighting_details 'w=1/[\s^2^(Fo^2^)+(0.0223P)^2^+0.2633P] where P=(Fo^2^+2Fc^2^)/3'
_refine_ls_weighting_scheme calc
_refine_ls_wR_factor_gt 0.0465
_refine_ls_wR_factor_ref 0.0469
_reflns_Friedel_coverage 0.792
_reflns_Friedel_fraction_full 0.856
_reflns_Friedel_fraction_max 0.795
_reflns_number_gt 6942
_reflns_number_total 7197
_reflns_threshold_expression 'I > 2\s(I)'
_cod_data_source_file d2ce00551d2.cif
_cod_data_source_block 1secb
_cod_database_code 7245683
_shelx_shelxl_version_number 2019/2
_chemical_oxdiff_formula C14H11NSe
_shelx_space_group_comment
;
The symmetry employed for this shelxl refinement is uniquely defined
by the following loop, which should always be used as a source of
symmetry information in preference to the above space-group names.
They are only intended as comments.
;
_olex2_refinement_description
;
1. Twinned data refinement
 Scales: 0.835(8)
 0.165(8)
2. Fixed Uiso
 At 1.2 times of:
  All C(H) groups
 At 1.5 times of:
  All C(H,H,H) groups
3.a Aromatic/amide H refined with riding coordinates:
 C2(H2), C3(H3), C5(H5), C6(H6), C8(H8), C9(H9), C11(H11), C12(H12), C30(H30),
 C31(H31), C33(H33), C34(H34), C36(H36), C37(H37), C39(H39), C40(H40), C16(H16),
  C17(H17), C19(H19), C20(H20), C22(H22), C23(H23), C25(H25), C26(H26)
3.b Idealised Me refined as rotating group:
 C13(H13A,H13B,H13C), C41(H41A,H41B,H41C), C27(H27A,H27B,H27C)
;
_olex2_submission_special_instructions 'No special instructions were received'
_oxdiff_exptl_absorpt_empirical_details
;
Empirical correction (ABSPACK) includes:
- Absorption correction using spherical harmonics
- Frame scaling
;
_oxdiff_exptl_absorpt_empirical_full_max 1.166
_oxdiff_exptl_absorpt_empirical_full_min 0.901

loop_
_space_group_symop_operation_xyz
'x, y, z'
'x, -y, z+1/2'

loop_
_atom_site_label
_atom_site_type_symbol
_atom_site_fract_x
_atom_site_fract_y
_atom_site_fract_z
_atom_site_U_iso_or_equiv
_atom_site_adp_type
_atom_site_occupancy
_atom_site_site_symmetry_order
_atom_site_calc_flag
_atom_site_refinement_flags_posn
_atom_site_refinement_flags_adp
_atom_site_refinement_flags_occupancy
_atom_site_disorder_assembly
_atom_site_disorder_group
C1 C 0.1782(4) 0.5724(3) -0.0874(3) 0.0161(8) Uani 1 1 d . . . . .
C2 C 0.2765(4) 0.6454(2) -0.0621(3) 0.0187(7) Uani 1 1 d . . . . .
H2 H 0.276930 0.697813 -0.106769 0.022 Uiso 1 1 calc R U . . .
C3 C 0.3742(4) 0.6417(2) 0.0285(3) 0.0189(7) Uani 1 1 d . . . . .
H3 H 0.441387 0.691986 0.044490 0.023 Uiso 1 1 calc R U . . .
C4 C 0.3770(5) 0.5669(2) 0.0967(4) 0.0167(9) Uani 1 1 d . . . . .
C5 C 0.2759(3) 0.4941(2) 0.0696(2) 0.0185(7) Uani 1 1 d . . . . .
H5 H 0.274505 0.441891 0.114387 0.022 Uiso 1 1 calc R U . . .
C6 C 0.1791(4) 0.4968(2) -0.0202(3) 0.0195(7) Uani 1 1 d . . . . .
H6 H 0.112093 0.446533 -0.036616 0.023 Uiso 1 1 calc R U . . .
C7 C 0.4810(5) 0.5623(2) 0.1918(3) 0.0153(8) Uani 1 1 d . . . . .
C8 C 0.6227(4) 0.5962(2) 0.1984(3) 0.0194(7) Uani 1 1 d . . . . .
H8 H 0.653188 0.620649 0.139215 0.023 Uiso 1 1 calc R U . . .
C9 C 0.7173(4) 0.5946(2) 0.2886(3) 0.0207(7) Uani 1 1 d . . . . .
H9 H 0.812691 0.617518 0.291373 0.025 Uiso 1 1 calc R U . . .
C10 C 0.6747(5) 0.5599(2) 0.3757(4) 0.0209(9) Uani 1 1 d . . . . .
C11 C 0.5356(4) 0.5255(2) 0.3718(2) 0.0222(7) Uani 1 1 d . . . . .
H11 H 0.505880 0.501912 0.431642 0.027 Uiso 1 1 calc R U . . .
C12 C 0.4413(4) 0.5257(2) 0.2808(3) 0.0209(7) Uani 1 1 d . . . . .
H12 H 0.347176 0.500603 0.278099 0.025 Uiso 1 1 calc R U . . .
C13 C 0.0704(4) 0.6871(2) -0.2711(3) 0.0254(8) Uani 1 1 d . . . . .
H13A H 0.008208 0.692142 -0.337834 0.038 Uiso 1 1 calc R U . . .
H13B H 0.171246 0.694942 -0.278945 0.038 Uiso 1 1 calc R U . . .
H13C H 0.044646 0.736573 -0.225836 0.038 Uiso 1 1 calc R U . . .
C14 C 0.7735(5) 0.5580(3) 0.4717(4) 0.0233(10) Uani 1 1 d . . . . .
N1 N 0.8503(4) 0.5567(3) 0.5480(3) 0.0325(9) Uani 1 1 d . . . . .
Se1 Se 0.04520(3) 0.56416(2) -0.21300(2) 0.01726(8) Uani 1 1 d . . . . .
C29 C 0.3885(4) 0.9337(2) 0.1327(3) 0.0165(8) Uani 1 1 d . . . . .
C30 C 0.4007(4) 0.9998(2) 0.0571(3) 0.0185(7) Uani 1 1 d . . . . .
H30 H 0.475583 1.045707 0.068234 0.022 Uiso 1 1 calc R U . . .
C31 C 0.3046(4) 0.9992(2) -0.0341(3) 0.0182(7) Uani 1 1 d . . . . .
H31 H 0.314213 1.044367 -0.085344 0.022 Uiso 1 1 calc R U . . .
C32 C 0.1938(5) 0.9326(2) -0.0509(3) 0.0156(9) Uani 1 1 d . . . . .
C33 C 0.1813(4) 0.8678(2) 0.0245(2) 0.0175(7) Uani 1 1 d . . . . .
H33 H 0.105705 0.822485 0.013298 0.021 Uiso 1 1 calc R U . . .
C34 C 0.2762(4) 0.8674(2) 0.1159(3) 0.0194(7) Uani 1 1 d . . . . .
H34 H 0.265354 0.822388 0.167032 0.023 Uiso 1 1 calc R U . . .
C35 C 0.0944(5) 0.9290(2) -0.1522(3) 0.0162(9) Uani 1 1 d . . . . .
C36 C 0.1508(4) 0.9400(2) -0.2417(3) 0.0178(7) Uani 1 1 d . . . . .
H36 H 0.251201 0.950401 -0.237831 0.021 Uiso 1 1 calc R U . . .
C37 C 0.0628(4) 0.9360(2) -0.3356(3) 0.0198(7) Uani 1 1 d . . . . .
H37 H 0.102280 0.942350 -0.396268 0.024 Uiso 1 1 calc R U . . .
C38 C -0.0856(5) 0.9226(3) -0.3407(3) 0.0170(9) Uani 1 1 d . . . . .
C39 C -0.1432(4) 0.9113(2) -0.2518(3) 0.0186(7) Uani 1 1 d . . . . .
H39 H -0.243674 0.901451 -0.255504 0.022 Uiso 1 1 calc R U . . .
C40 C -0.0526(4) 0.9145(2) -0.1576(3) 0.0174(7) Uani 1 1 d . . . . .
H40 H -0.091304 0.906812 -0.096891 0.021 Uiso 1 1 calc R U . . .
C41 C 0.4980(4) 0.8149(3) 0.3109(3) 0.0338(9) Uani 1 1 d . . . . .
H41A H 0.501261 0.766869 0.258232 0.051 Uiso 1 1 calc R U . . .
H41B H 0.404157 0.812570 0.333003 0.051 Uiso 1 1 calc R U . . .
H41C H 0.574468 0.802458 0.369177 0.051 Uiso 1 1 calc R U . . .
C42 C -0.1785(5) 0.9190(3) -0.4388(4) 0.0242(9) Uani 1 1 d . . . . .
N3 N -0.2517(5) 0.9188(3) -0.5171(3) 0.0338(9) Uani 1 1 d . . . . .
Se3 Se 0.52597(3) 0.93943(2) 0.25580(2) 0.01938(8) Uani 1 1 d . . . . .
C15 C 0.6225(4) 0.7609(2) 0.8547(3) 0.0197(8) Uani 1 1 d . . . . .
C16 C 0.6017(4) 0.8227(2) 0.9313(3) 0.0228(7) Uani 1 1 d . . . . .
H16 H 0.524064 0.866538 0.919637 0.027 Uiso 1 1 calc R U . . .
C17 C 0.6924(4) 0.8216(2) 1.0247(3) 0.0213(7) Uani 1 1 d . . . . .
H17 H 0.675651 0.864634 1.076175 0.026 Uiso 1 1 calc R U . . .
C18 C 0.8085(4) 0.7583(2) 1.0452(3) 0.0166(9) Uani 1 1 d . . . . .
C19 C 0.8284(4) 0.6973(2) 0.9662(3) 0.0208(7) Uani 1 1 d . . . . .
H19 H 0.906828 0.654004 0.977011 0.025 Uiso 1 1 calc R U . . .
C20 C 0.7374(3) 0.6978(2) 0.8726(3) 0.0209(7) Uani 1 1 d . . . . .
H20 H 0.753458 0.655055 0.820695 0.025 Uiso 1 1 calc R U . . .
C21 C 0.9043(4) 0.7567(2) 1.1447(3) 0.0147(8) Uani 1 1 d . . . . .
C22 C 0.8903(4) 0.8232(2) 1.2210(3) 0.0233(7) Uani 1 1 d . . . . .
H22 H 0.817720 0.870439 1.207020 0.028 Uiso 1 1 calc R U . . .
C23 C 0.9774(4) 0.8224(2) 1.3149(3) 0.0249(7) Uani 1 1 d . . . . .
H23 H 0.964935 0.868147 1.364942 0.030 Uiso 1 1 calc R U . . .
C24 C 1.0861(4) 0.7524(3) 1.3359(3) 0.0191(9) Uani 1 1 d . . . . .
C25 C 1.1032(3) 0.6883(2) 1.2634(3) 0.0210(7) Uani 1 1 d . . . . .
H25 H 1.177062 0.641907 1.277380 0.025 Uiso 1 1 calc R U . . .
C26 C 1.0145(3) 0.6894(2) 1.1693(2) 0.0185(6) Uani 1 1 d . . . . .
H26 H 1.028429 0.643305 1.119878 0.022 Uiso 1 1 calc R U . . .
C27 C 0.5886(4) 0.6915(2) 0.6423(3) 0.0285(7) Uani 1 1 d . . . . .
H27A H 0.535060 0.693125 0.572338 0.043 Uiso 1 1 calc R U . . .
H27B H 0.594527 0.626059 0.667142 0.043 Uiso 1 1 calc R U . . .
H27C H 0.685977 0.716351 0.643398 0.043 Uiso 1 1 calc R U . . .
C28 C 1.1764(5) 0.7534(3) 1.4351(4) 0.0239(9) Uani 1 1 d . . . . .
N2 N 1.2510(4) 0.7532(2) 1.5143(3) 0.0350(9) Uani 1 1 d . . . . .
Se2 Se 0.49012(4) 0.76871(2) 0.72904(3) 0.02075(8) Uani 1 1 d . . . . .

loop_
_atom_site_aniso_label
_atom_site_aniso_U_11
_atom_site_aniso_U_22
_atom_site_aniso_U_33
_atom_site_aniso_U_23
_atom_site_aniso_U_13
_atom_site_aniso_U_12
C1 0.0160(19) 0.0169(18) 0.0165(19) -0.0028(13) 0.0055(16) 0.0008(12)
C2 0.0224(17) 0.0139(14) 0.0209(16) 0.0014(13) 0.0070(14) -0.0013(12)
C3 0.0215(17) 0.0154(15) 0.0206(16) -0.0022(13) 0.0059(14) -0.0041(12)
C4 0.018(2) 0.0151(18) 0.020(2) -0.0045(13) 0.0109(18) 0.0004(13)
C5 0.0194(17) 0.0186(16) 0.0192(16) 0.0010(13) 0.0081(13) -0.0022(12)
C6 0.0175(17) 0.0165(16) 0.0262(18) -0.0011(13) 0.0090(14) -0.0025(12)
C7 0.018(2) 0.0120(16) 0.0168(18) -0.0011(12) 0.0062(16) -0.0013(12)
C8 0.0186(17) 0.0194(16) 0.0223(17) 0.0008(14) 0.0090(14) -0.0029(14)
C9 0.0180(17) 0.0203(16) 0.0251(18) -0.0011(14) 0.0071(14) -0.0028(14)
C10 0.0174(19) 0.0204(18) 0.025(2) -0.0015(14) 0.0030(16) 0.0024(14)
C11 0.0201(17) 0.0302(18) 0.0174(16) 0.0026(14) 0.0061(13) 0.0000(14)
C12 0.0149(16) 0.0240(17) 0.0254(17) 0.0035(15) 0.0080(14) -0.0033(13)
C13 0.028(2) 0.0195(17) 0.0258(19) 0.0027(14) -0.0027(15) -0.0013(14)
C14 0.019(2) 0.0264(19) 0.026(2) -0.0027(15) 0.0081(18) -0.0012(14)
N1 0.0250(19) 0.046(2) 0.0256(19) -0.0021(14) 0.0009(16) 0.0013(14)
Se1 0.01495(18) 0.01500(14) 0.02143(18) -0.00181(13) 0.00204(13) 0.00035(12)
C29 0.012(2) 0.0181(18) 0.020(2) -0.0064(13) 0.0045(17) -0.0001(12)
C30 0.0159(16) 0.0178(16) 0.0233(17) -0.0079(13) 0.0074(14) -0.0047(12)
C31 0.0216(17) 0.0138(15) 0.0215(16) 0.0009(13) 0.0101(14) -0.0030(13)
C32 0.016(2) 0.0182(19) 0.0128(19) -0.0045(13) 0.0032(17) 0.0001(13)
C33 0.0178(16) 0.0168(16) 0.0188(16) -0.0019(13) 0.0053(13) -0.0032(12)
C34 0.0200(17) 0.0184(16) 0.0208(16) -0.0012(13) 0.0066(14) -0.0008(12)
C35 0.017(2) 0.0091(15) 0.023(2) -0.0010(13) 0.0063(18) -0.0010(12)
C36 0.0151(16) 0.0174(16) 0.0215(17) 0.0019(13) 0.0049(14) -0.0030(12)
C37 0.0216(17) 0.0188(16) 0.0211(17) 0.0015(13) 0.0095(14) -0.0029(13)
C38 0.021(2) 0.0136(17) 0.0157(19) -0.0002(13) 0.0009(16) -0.0027(13)
C39 0.0153(16) 0.0147(16) 0.0265(18) 0.0002(13) 0.0057(14) -0.0006(12)
C40 0.0209(17) 0.0139(15) 0.0193(17) 0.0015(13) 0.0084(14) -0.0005(12)
C41 0.039(2) 0.0236(18) 0.034(2) -0.0014(16) -0.0077(18) 0.0024(16)
C42 0.022(2) 0.0215(19) 0.031(2) 0.0017(16) 0.0089(18) -0.0014(15)
N3 0.030(2) 0.043(2) 0.027(2) -0.0014(16) -0.0010(17) -0.0030(16)
Se3 0.01394(18) 0.02424(16) 0.02000(18) -0.00501(14) 0.00301(14) -0.00064(13)
C15 0.0197(19) 0.0196(17) 0.0199(18) 0.0054(15) 0.0038(15) -0.0030(14)
C16 0.0207(17) 0.0242(17) 0.0240(17) 0.0013(14) 0.0056(14) 0.0079(13)
C17 0.0253(18) 0.0206(16) 0.0200(17) 0.0033(13) 0.0092(14) 0.0059(13)
C18 0.016(2) 0.0136(16) 0.023(2) 0.0052(15) 0.0098(17) -0.0028(13)
C19 0.0196(17) 0.0168(15) 0.0260(18) 0.0004(14) 0.0045(14) 0.0038(12)
C20 0.0187(16) 0.0188(15) 0.0245(17) -0.0045(13) 0.0015(14) 0.0025(12)
C21 0.0159(18) 0.0118(15) 0.0167(18) 0.0030(13) 0.0041(15) -0.0015(13)
C22 0.0221(17) 0.0200(16) 0.0286(18) 0.0001(14) 0.0065(14) 0.0074(13)
C23 0.0299(18) 0.0191(16) 0.0250(18) -0.0049(13) 0.0032(15) 0.0035(13)
C24 0.0112(17) 0.0245(19) 0.021(2) 0.0101(15) 0.0011(16) -0.0040(14)
C25 0.0172(16) 0.0160(14) 0.0288(18) 0.0079(13) 0.0016(13) 0.0029(12)
C26 0.0199(16) 0.0158(14) 0.0205(16) 0.0012(12) 0.0056(13) 0.0019(12)
C27 0.0291(19) 0.0327(19) 0.0231(18) -0.0056(15) 0.0029(15) 0.0012(14)
C28 0.028(2) 0.0158(16) 0.027(2) 0.0017(15) 0.0018(19) -0.0031(15)
N2 0.044(2) 0.0275(15) 0.0300(18) 0.0003(13) -0.0047(17) -0.0034(16)
Se2 0.01675(15) 0.02563(16) 0.01924(16) 0.00253(16) 0.00137(12) 0.00214(15)

loop_
_atom_type_symbol
_atom_type_description
_atom_type_scat_dispersion_real
_atom_type_scat_dispersion_imag
_atom_type_scat_source
C C 0.0033 0.0016 'International Tables Vol C Tables 4.2.6.8 and 6.1.1.4'
H H 0.0000 0.0000 'International Tables Vol C Tables 4.2.6.8 and 6.1.1.4'
N N 0.0061 0.0033 'International Tables Vol C Tables 4.2.6.8 and 6.1.1.4'
Se Se -0.0929 2.2259 'International Tables Vol C Tables 4.2.6.8 and 6.1.1.4'

loop_
_geom_angle_atom_site_label_1
_geom_angle_atom_site_label_2
_geom_angle_atom_site_label_3
_geom_angle
_geom_angle_site_symmetry_1
_geom_angle_site_symmetry_3
_geom_angle_publ_flag
C2 C1 C6 118.9(4) . . ?
C2 C1 Se1 124.5(3) . . ?
C6 C1 Se1 116.5(3) . . ?
C1 C2 H2 120.0 . . ?
C3 C2 C1 119.9(3) . . ?
C3 C2 H2 120.0 . . ?
C2 C3 H3 118.9 . . ?
C2 C3 C4 122.1(3) . . ?
C4 C3 H3 118.9 . . ?
C3 C4 C5 116.9(4) . . ?
C3 C4 C7 122.2(4) . . ?
C5 C4 C7 120.9(3) . . ?
C4 C5 H5 119.3 . . ?
C6 C5 C4 121.5(3) . . ?
C6 C5 H5 119.3 . . ?
C1 C6 H6 119.7 . . ?
C5 C6 C1 120.7(3) . . ?
C5 C6 H6 119.7 . . ?
C8 C7 C4 121.8(4) . . ?
C12 C7 C4 120.8(4) . . ?
C12 C7 C8 117.4(4) . . ?
C7 C8 H8 119.4 . . ?
C9 C8 C7 121.2(3) . . ?
C9 C8 H8 119.4 . . ?
C8 C9 H9 119.9 . . ?
C8 C9 C10 120.3(3) . . ?
C10 C9 H9 119.9 . . ?
C9 C10 C11 120.0(4) . . ?
C9 C10 C14 120.9(4) . . ?
C11 C10 C14 119.1(4) . . ?
C10 C11 H11 120.2 . . ?
C12 C11 C10 119.6(3) . . ?
C12 C11 H11 120.2 . . ?
C7 C12 H12 119.3 . . ?
C11 C12 C7 121.4(3) . . ?
C11 C12 H12 119.3 . . ?
H13A C13 H13B 109.5 . . ?
H13A C13 H13C 109.5 . . ?
H13B C13 H13C 109.5 . . ?
Se1 C13 H13A 109.5 . . ?
Se1 C13 H13B 109.5 . . ?
Se1 C13 H13C 109.5 . . ?
N1 C14 C10 179.3(5) . . ?
C1 Se1 C13 100.85(15) . . ?
C30 C29 C34 119.1(4) . . ?
C30 C29 Se3 117.7(3) . . ?
C34 C29 Se3 123.2(3) . . ?
C29 C30 H30 119.8 . . ?
C31 C30 C29 120.5(3) . . ?
C31 C30 H30 119.8 . . ?
C30 C31 H31 119.9 . . ?
C30 C31 C32 120.2(3) . . ?
C32 C31 H31 119.9 . . ?
C31 C32 C35 120.0(4) . . ?
C33 C32 C31 119.1(4) . . ?
C33 C32 C35 120.9(4) . . ?
C32 C33 H33 119.3 . . ?
C32 C33 C34 121.5(3) . . ?
C34 C33 H33 119.3 . . ?
C29 C34 H34 120.2 . . ?
C33 C34 C29 119.6(3) . . ?
C33 C34 H34 120.2 . . ?
C36 C35 C32 119.5(4) . . ?
C40 C35 C32 120.8(4) . . ?
C40 C35 C36 119.6(4) . . ?
C35 C36 H36 119.5 . . ?
C37 C36 C35 120.9(3) . . ?
C37 C36 H36 119.5 . . ?
C36 C37 H37 120.4 . . ?
C36 C37 C38 119.2(3) . . ?
C38 C37 H37 120.4 . . ?
C37 C38 C42 119.5(4) . . ?
C39 C38 C37 120.4(4) . . ?
C39 C38 C42 120.1(4) . . ?
C38 C39 H39 120.2 . . ?
C40 C39 C38 119.6(3) . . ?
C40 C39 H39 120.2 . . ?
C35 C40 C39 120.2(4) . . ?
C35 C40 H40 119.9 . . ?
C39 C40 H40 119.9 . . ?
H41A C41 H41B 109.5 . . ?
H41A C41 H41C 109.5 . . ?
H41B C41 H41C 109.5 . . ?
Se3 C41 H41A 109.5 . . ?
Se3 C41 H41B 109.5 . . ?
Se3 C41 H41C 109.5 . . ?
N3 C42 C38 178.1(5) . . ?
C29 Se3 C41 99.79(15) . . ?
C16 C15 C20 118.9(3) . . ?
C16 C15 Se2 117.2(3) . . ?
C20 C15 Se2 124.0(3) . . ?
C15 C16 H16 119.6 . . ?
C15 C16 C17 120.8(3) . . ?
C17 C16 H16 119.6 . . ?
C16 C17 H17 119.2 . . ?
C16 C17 C18 121.5(3) . . ?
C18 C17 H17 119.2 . . ?
C17 C18 C21 121.5(3) . . ?
C19 C18 C17 116.6(4) . . ?
C19 C18 C21 121.9(3) . . ?
C18 C19 H19 119.0 . . ?
C20 C19 C18 122.1(3) . . ?
C20 C19 H19 119.0 . . ?
C15 C20 H20 120.0 . . ?
C19 C20 C15 120.1(3) . . ?
C19 C20 H20 120.0 . . ?
C22 C21 C18 121.4(3) . . ?
C26 C21 C18 122.4(3) . . ?
C26 C21 C22 116.2(3) . . ?
C21 C22 H22 118.7 . . ?
C23 C22 C21 122.5(3) . . ?
C23 C22 H22 118.7 . . ?
C22 C23 H23 120.5 . . ?
C22 C23 C24 119.0(3) . . ?
C24 C23 H23 120.5 . . ?
C23 C24 C28 117.8(3) . . ?
C25 C24 C23 119.8(3) . . ?
C25 C24 C28 122.4(4) . . ?
C24 C25 H25 119.6 . . ?
C24 C25 C26 120.8(3) . . ?
C26 C25 H25 119.6 . . ?
C21 C26 H26 119.1 . . ?
C25 C26 C21 121.8(3) . . ?
C25 C26 H26 119.1 . . ?
H27A C27 H27B 109.5 . . ?
H27A C27 H27C 109.5 . . ?
H27B C27 H27C 109.5 . . ?
Se2 C27 H27A 109.5 . . ?
Se2 C27 H27B 109.5 . . ?
Se2 C27 H27C 109.5 . . ?
N2 C28 C24 178.7(5) . . ?
C15 Se2 C27 100.54(15) . . ?

loop_
_geom_bond_atom_site_label_1
_geom_bond_atom_site_label_2
_geom_bond_distance
_geom_bond_site_symmetry_2
_geom_bond_publ_flag
C1 C2 1.388(5) . ?
C1 C6 1.392(5) . ?
C1 Se1 1.913(4) . ?
C2 H2 0.9500 . ?
C2 C3 1.387(5) . ?
C3 H3 0.9500 . ?
C3 C4 1.391(5) . ?
C4 C5 1.404(5) . ?
C4 C7 1.463(7) . ?
C5 H5 0.9500 . ?
C5 C6 1.374(5) . ?
C6 H6 0.9500 . ?
C7 C8 1.407(6) . ?
C7 C12 1.403(5) . ?
C8 H8 0.9500 . ?
C8 C9 1.367(5) . ?
C9 H9 0.9500 . ?
C9 C10 1.382(6) . ?
C10 C11 1.391(5) . ?
C10 C14 1.446(7) . ?
C11 H11 0.9500 . ?
C11 C12 1.374(5) . ?
C12 H12 0.9500 . ?
C13 H13A 0.9800 . ?
C13 H13B 0.9800 . ?
C13 H13C 0.9800 . ?
C13 Se1 1.931(3) . ?
C14 N1 1.142(6) . ?
C29 C30 1.393(5) . ?
C29 C34 1.402(5) . ?
C29 Se3 1.908(5) . ?
C30 H30 0.9500 . ?
C30 C31 1.384(5) . ?
C31 H31 0.9500 . ?
C31 C32 1.395(5) . ?
C32 C33 1.378(5) . ?
C32 C35 1.504(7) . ?
C33 H33 0.9500 . ?
C33 C34 1.381(5) . ?
C34 H34 0.9500 . ?
C35 C36 1.396(6) . ?
C35 C40 1.390(6) . ?
C36 H36 0.9500 . ?
C36 C37 1.378(5) . ?
C37 H37 0.9500 . ?
C37 C38 1.402(5) . ?
C38 C39 1.395(6) . ?
C38 C42 1.443(7) . ?
C39 H39 0.9500 . ?
C39 C40 1.391(5) . ?
C40 H40 0.9500 . ?
C41 H41A 0.9800 . ?
C41 H41B 0.9800 . ?
C41 H41C 0.9800 . ?
C41 Se3 1.940(4) . ?
C42 N3 1.147(7) . ?
C15 C16 1.382(5) . ?
C15 C20 1.390(5) . ?
C15 Se2 1.910(4) . ?
C16 H16 0.9500 . ?
C16 C17 1.383(5) . ?
C17 H17 0.9500 . ?
C17 C18 1.402(5) . ?
C18 C19 1.398(5) . ?
C18 C21 1.469(6) . ?
C19 H19 0.9500 . ?
C19 C20 1.386(5) . ?
C20 H20 0.9500 . ?
C21 C22 1.407(5) . ?
C21 C26 1.404(5) . ?
C22 H22 0.9500 . ?
C22 C23 1.372(5) . ?
C23 H23 0.9500 . ?
C23 C24 1.416(5) . ?
C24 C25 1.354(5) . ?
C24 C28 1.443(6) . ?
C25 H25 0.9500 . ?
C25 C26 1.382(5) . ?
C26 H26 0.9500 . ?
C27 H27A 0.9800 . ?
C27 H27B 0.9800 . ?
C27 H27C 0.9800 . ?
C27 Se2 1.938(3) . ?
C28 N2 1.163(6) . ?

loop_
_geom_torsion_atom_site_label_1
_geom_torsion_atom_site_label_2
_geom_torsion_atom_site_label_3
_geom_torsion_atom_site_label_4
_geom_torsion
_geom_torsion_site_symmetry_1
_geom_torsion_site_symmetry_2
_geom_torsion_site_symmetry_3
_geom_torsion_site_symmetry_4
_geom_torsion_publ_flag
C1 C2 C3 C4 -0.5(5) . . . . ?
C2 C1 C6 C5 -0.2(5) . . . . ?
C2 C3 C4 C5 0.2(5) . . . . ?
C2 C3 C4 C7 179.3(4) . . . . ?
C3 C4 C5 C6 0.1(5) . . . . ?
C3 C4 C7 C8 -35.3(5) . . . . ?
C3 C4 C7 C12 143.2(4) . . . . ?
C4 C5 C6 C1 -0.1(5) . . . . ?
C4 C7 C8 C9 177.7(3) . . . . ?
C4 C7 C12 C11 -176.7(3) . . . . ?
C5 C4 C7 C8 143.8(4) . . . . ?
C5 C4 C7 C12 -37.8(5) . . . . ?
C6 C1 C2 C3 0.5(5) . . . . ?
C7 C4 C5 C6 -179.0(3) . . . . ?
C7 C8 C9 C10 -0.4(5) . . . . ?
C8 C7 C12 C11 1.9(5) . . . . ?
C8 C9 C10 C11 0.6(5) . . . . ?
C8 C9 C10 C14 -179.8(3) . . . . ?
C9 C10 C11 C12 0.4(5) . . . . ?
C10 C11 C12 C7 -1.7(5) . . . . ?
C12 C7 C8 C9 -0.9(5) . . . . ?
C14 C10 C11 C12 -179.2(3) . . . . ?
Se1 C1 C2 C3 -176.1(3) . . . . ?
Se1 C1 C6 C5 176.7(3) . . . . ?
C29 C30 C31 C32 0.4(5) . . . . ?
C30 C29 C34 C33 1.0(5) . . . . ?
C30 C31 C32 C33 0.2(5) . . . . ?
C30 C31 C32 C35 -176.8(3) . . . . ?
C31 C32 C33 C34 -0.2(5) . . . . ?
C31 C32 C35 C36 40.9(5) . . . . ?
C31 C32 C35 C40 -139.3(4) . . . . ?
C32 C33 C34 C29 -0.4(5) . . . . ?
C32 C35 C36 C37 179.3(3) . . . . ?
C32 C35 C40 C39 -180.0(3) . . . . ?
C33 C32 C35 C36 -136.0(4) . . . . ?
C33 C32 C35 C40 43.8(5) . . . . ?
C34 C29 C30 C31 -1.0(5) . . . . ?
C35 C32 C33 C34 176.7(3) . . . . ?
C35 C36 C37 C38 1.3(5) . . . . ?
C36 C35 C40 C39 -0.2(5) . . . . ?
C36 C37 C38 C39 -1.4(5) . . . . ?
C36 C37 C38 C42 179.5(3) . . . . ?
C37 C38 C39 C40 0.7(5) . . . . ?
C38 C39 C40 C35 0.1(5) . . . . ?
C40 C35 C36 C37 -0.5(5) . . . . ?
C42 C38 C39 C40 179.8(3) . . . . ?
Se3 C29 C30 C31 179.8(3) . . . . ?
Se3 C29 C34 C33 -179.9(3) . . . . ?
C15 C16 C17 C18 0.2(5) . . . . ?
C16 C15 C20 C19 0.2(5) . . . . ?
C16 C17 C18 C19 0.5(5) . . . . ?
C16 C17 C18 C21 -179.6(3) . . . . ?
C17 C18 C19 C20 -0.9(5) . . . . ?
C17 C18 C21 C22 -4.8(5) . . . . ?
C17 C18 C21 C26 175.2(3) . . . . ?
C18 C19 C20 C15 0.5(5) . . . . ?
C18 C21 C22 C23 179.2(3) . . . . ?
C18 C21 C26 C25 -179.5(3) . . . . ?
C19 C18 C21 C22 175.0(3) . . . . ?
C19 C18 C21 C26 -5.0(5) . . . . ?
C20 C15 C16 C17 -0.6(5) . . . . ?
C21 C18 C19 C20 179.3(3) . . . . ?
C21 C22 C23 C24 0.3(5) . . . . ?
C22 C21 C26 C25 0.4(5) . . . . ?
C22 C23 C24 C25 0.5(5) . . . . ?
C22 C23 C24 C28 179.9(4) . . . . ?
C23 C24 C25 C26 -0.8(5) . . . . ?
C24 C25 C26 C21 0.4(5) . . . . ?
C26 C21 C22 C23 -0.7(5) . . . . ?
C28 C24 C25 C26 179.9(3) . . . . ?
Se2 C15 C16 C17 179.8(3) . . . . ?
Se2 C15 C20 C19 179.9(2) . . . . ?

loop_
_twin_individual_id
_twin_individual_mass_fraction_refined
1 0.835(8)
2 0.165(8)
